data_1520412
loop_
_publ_author_name
'Spencer, John'
'Patel, Hiren'
'Callear, Samantha K.'
'Hursthouse, Michael B.'

_publ_section_title
;
 C14H17N5O
;
_journal_name_full 'Crystal Structure Report Archive'
_journal_page_first 636
_journal_year 2009
_chemical_formula_sum 'C14 H17 N5 O'
_chemical_formula_weight 271.33
_space_group_IT_number 14
_symmetry_cell_setting monoclinic
_symmetry_space_group_name_Hall '-P 2ybc'
_symmetry_space_group_name_H-M 'P 1 21/c 1'
_atom_sites_solution_hydrogens geom
_atom_sites_solution_primary direct
_atom_sites_solution_secondary difmap
_cell_angle_alpha 90.00
_cell_angle_beta 103.051(3)
_cell_angle_gamma 90.00
_cell_formula_units_Z 4
_cell_length_a 13.5783(7)
_cell_length_b 8.2142(4)
_cell_length_c 12.6554(5)
_cell_measurement_reflns_used 8933
_cell_measurement_temperature 120(2)
_cell_measurement_theta_max 27.48
_cell_measurement_theta_min 2.91
_cell_volume 1375.06(11)
_computing_cell_refinement 'DENZO (Otwinowski & Minor, 1997) & COLLECT (Hooft, R.W.W., 1998)'
_computing_data_collection 'COLLECT (Hooft, R.W.W., 1998)'
_computing_data_reduction 'DENZO (Otwinowski & Minor, 1997) & COLLECT (Hooft, R.W.W., 1998)'
_computing_structure_refinement 'SHELXL-97 (Sheldrick, 2008)'
_diffrn_ambient_temperature 120(2)
_diffrn_measured_fraction_theta_full 0.996
_diffrn_measured_fraction_theta_max 0.996
_diffrn_measurement_device_type 'Bruker-Nonius APEX II CCD camera on \k-goniostat'
_diffrn_measurement_method '\f & \w scans'
_diffrn_radiation_monochromator '10cm confocal mirrors'
_diffrn_radiation_source 'Bruker-Nonius FR591 rotating anode'
_diffrn_radiation_type MoK\a
_diffrn_radiation_wavelength 0.71073
_diffrn_reflns_av_R_equivalents 0.1054
_diffrn_reflns_av_sigmaI/netI 0.0847
_diffrn_reflns_limit_h_max 16
_diffrn_reflns_limit_h_min -15
_diffrn_reflns_limit_k_max 9
_diffrn_reflns_limit_k_min -9
_diffrn_reflns_limit_l_max 15
_diffrn_reflns_limit_l_min -15
_diffrn_reflns_number 10935
_diffrn_reflns_theta_full 24.99
_diffrn_reflns_theta_max 24.99
_diffrn_reflns_theta_min 2.92
_exptl_absorpt_coefficient_mu 0.088
_exptl_absorpt_correction_T_max 0.9991
_exptl_absorpt_correction_T_min 0.9869
_exptl_absorpt_correction_type multi-scan
_exptl_absorpt_process_details 'SADABS 2007/2 (Sheldrick, G.M., 2007)'
_exptl_crystal_colour colourless
_exptl_crystal_density_diffrn 1.311
_exptl_crystal_density_method 'not measured'
_exptl_crystal_description lath
_exptl_crystal_F_000 576
_exptl_crystal_size_max 0.15
_exptl_crystal_size_mid 0.04
_exptl_crystal_size_min 0.01
_refine_diff_density_max 0.279
_refine_diff_density_min -0.305
_refine_diff_density_rms 0.065
_refine_ls_extinction_method none
_refine_ls_goodness_of_fit_ref 1.142
_refine_ls_hydrogen_treatment constr
_refine_ls_matrix_type full
_refine_ls_number_parameters 183
_refine_ls_number_reflns 2411
_refine_ls_number_restraints 0
_refine_ls_restrained_S_all 1.142
_refine_ls_R_factor_all 0.1455
_refine_ls_R_factor_gt 0.0868
_refine_ls_shift/su_max 0.001
_refine_ls_shift/su_mean 0.000
_refine_ls_structure_factor_coef Fsqd
_refine_ls_weighting_details 'calc w=1/[\s^2^(Fo^2^)+(0.0081P)^2^+3.4289P] where P=(Fo^2^+2Fc^2^)/3'
_refine_ls_weighting_scheme calc
_refine_ls_wR_factor_gt 0.1533
_refine_ls_wR_factor_ref 0.1845
_reflns_number_gt 1544
_reflns_number_total 2411
_reflns_threshold_expression >2\s(I)
_cod_data_source_file eCrystal-636.cif
_cod_data_source_block 2009src0062p21c
_cod_depositor_comments
;
Citation :
Spencer, John and Patel, Hiren and Callear, Samantha K. and 
Hursthouse, Michael B. (2009) 
University of Southampton, Crystal Structure Report Archive. 
(doi:10.5258/ecrystals/636)

More at:
http://ecrystals.chem.soton.ac.uk/636/
;
_cod_original_sg_symbol_H-M P21/c
_cod_database_code 1520412

loop_
_symmetry_equiv_pos_as_xyz
'x, y, z'
'-x, y+1/2, -z+1/2'
'-x, -y, -z'
'x, -y-1/2, z-1/2'

loop_
_atom_site_label
_atom_site_type_symbol
_atom_site_fract_x
_atom_site_fract_y
_atom_site_fract_z
_atom_site_U_iso_or_equiv
_atom_site_adp_type
_atom_site_occupancy
_atom_site_symmetry_multiplicity
_atom_site_calc_flag
_atom_site_refinement_flags
_atom_site_disorder_assembly
_atom_site_disorder_group
C8 C 0.4441(3) 0.4344(5) 0.3124(4) 0.0363(11) Uani 1 1 d . . .
H8A H 0.4753 0.4865 0.2574 0.044 Uiso 1 1 calc R . .
H8B H 0.4117 0.5206 0.3475 0.044 Uiso 1 1 calc R . .
C9 C 0.3652(3) 0.3141(5) 0.2576(3) 0.0318(10) Uani 1 1 d . . .
H9A H 0.3097 0.3723 0.2077 0.038 Uiso 1 1 calc R . .
H9B H 0.3955 0.2361 0.2144 0.038 Uiso 1 1 calc R . .
C11 C 0.4028(3) 0.1453(5) 0.4217(3) 0.0302(10) Uani 1 1 d . . .
H11A H 0.4358 0.0592 0.3872 0.036 Uiso 1 1 calc R . .
H11B H 0.3717 0.0936 0.4769 0.036 Uiso 1 1 calc R . .
C12 C 0.4803(3) 0.2682(5) 0.4752(3) 0.0344(11) Uani 1 1 d . . .
H12A H 0.4485 0.3479 0.5158 0.041 Uiso 1 1 calc R . .
H12B H 0.5351 0.2123 0.5275 0.041 Uiso 1 1 calc R . .
N10 N 0.3245(2) 0.2252(4) 0.3395(3) 0.0284(8) Uani 1 1 d . . .
C2 C 0.7596(3) 0.1651(5) 0.4175(4) 0.0359(11) Uani 1 1 d . . .
H2 H 0.8041 0.0948 0.4656 0.043 Uiso 1 1 calc R . .
C3 C 0.7890(3) 0.2217(6) 0.3275(4) 0.0395(11) Uani 1 1 d . . .
H3 H 0.8520 0.1921 0.3123 0.047 Uiso 1 1 calc R . .
C4 C 0.7221(3) 0.3239(6) 0.2598(4) 0.0409(12) Uani 1 1 d . . .
H4 H 0.7403 0.3649 0.1966 0.049 Uiso 1 1 calc R . .
C6 C 0.6122(3) 0.3060(5) 0.3700(3) 0.0291(10) Uani 1 1 d . . .
C13 C 0.2286(3) 0.2323(5) 0.3519(3) 0.0265(9) Uani 1 1 d . . .
C14 C 0.1502(3) 0.3030(5) 0.2632(3) 0.0256(9) Uani 1 1 d . . .
C15 C 0.1318(3) 0.2798(5) 0.1529(3) 0.0316(10) Uani 1 1 d . . .
H15 H 0.1732 0.2210 0.1149 0.038 Uiso 1 1 calc R . .
C16 C 0.0406(3) 0.3588(5) 0.1065(4) 0.0364(11) Uani 1 1 d . . .
H16 H 0.0086 0.3628 0.0316 0.044 Uiso 1 1 calc R . .
C17 C 0.0067(3) 0.4286(6) 0.1890(4) 0.0382(11) Uani 1 1 d . . .
H17 H -0.0530 0.4921 0.1812 0.046 Uiso 1 1 calc R . .
C19 C 0.0631(4) 0.4566(7) 0.3901(4) 0.0544(15) Uani 1 1 d . . .
H19A H 0.0059 0.5322 0.3799 0.082 Uiso 1 1 calc R . .
H19B H 0.1255 0.5140 0.4243 0.082 Uiso 1 1 calc R . .
H19C H 0.0520 0.3663 0.4367 0.082 Uiso 1 1 calc R . .
N1 N 0.6715(3) 0.2043(4) 0.4408(3) 0.0333(9) Uani 1 1 d . . .
N5 N 0.6336(3) 0.3676(5) 0.2791(3) 0.0372(9) Uani 1 1 d . . .
N7 N 0.5229(3) 0.3535(4) 0.3944(3) 0.0349(9) Uani 1 1 d . . .
N18 N 0.0721(3) 0.3928(4) 0.2847(3) 0.0348(9) Uani 1 1 d . . .
O20 O 0.2038(2) 0.1752(4) 0.4328(2) 0.0388(8) Uani 1 1 d . . .

loop_
_atom_site_aniso_label
_atom_site_aniso_U_11
_atom_site_aniso_U_22
_atom_site_aniso_U_33
_atom_site_aniso_U_23
_atom_site_aniso_U_13
_atom_site_aniso_U_12
C8 0.024(2) 0.034(3) 0.047(3) 0.016(2) 0.000(2) 0.003(2)
C9 0.034(3) 0.033(2) 0.029(2) 0.0077(19) 0.0095(19) 0.004(2)
C11 0.028(2) 0.030(2) 0.033(2) 0.0067(19) 0.0072(19) 0.0014(19)
C12 0.031(2) 0.035(3) 0.036(3) -0.002(2) 0.004(2) 0.001(2)
N10 0.0255(19) 0.032(2) 0.0273(19) 0.0079(15) 0.0048(15) -0.0015(16)
C2 0.028(2) 0.033(2) 0.044(3) 0.003(2) 0.001(2) 0.005(2)
C3 0.031(3) 0.038(3) 0.049(3) -0.001(2) 0.009(2) 0.004(2)
C4 0.038(3) 0.038(3) 0.049(3) 0.008(2) 0.015(2) -0.001(2)
C6 0.023(2) 0.022(2) 0.039(2) 0.0027(19) -0.0004(19) -0.0009(18)
C13 0.031(2) 0.022(2) 0.029(2) -0.0006(18) 0.0111(19) 0.0025(18)
C14 0.024(2) 0.025(2) 0.029(2) 0.0044(18) 0.0097(18) 0.0009(18)
C15 0.033(2) 0.030(2) 0.032(2) 0.0010(19) 0.0086(19) -0.002(2)
C16 0.037(3) 0.031(2) 0.037(3) 0.007(2) -0.001(2) -0.005(2)
C17 0.026(2) 0.035(3) 0.051(3) 0.017(2) 0.003(2) 0.001(2)
C19 0.062(4) 0.059(4) 0.049(3) 0.000(3) 0.026(3) 0.028(3)
N1 0.028(2) 0.031(2) 0.037(2) 0.0026(17) -0.0009(16) 0.0014(17)
N5 0.032(2) 0.033(2) 0.046(2) 0.0101(18) 0.0067(18) -0.0004(17)
N7 0.029(2) 0.031(2) 0.044(2) 0.0100(17) 0.0052(17) 0.0026(17)
N18 0.036(2) 0.032(2) 0.039(2) 0.0074(17) 0.0141(18) 0.0057(17)
O20 0.0380(18) 0.047(2) 0.0352(17) 0.0147(15) 0.0175(14) 0.0078(15)

loop_
_atom_type_symbol
_atom_type_description
_atom_type_scat_dispersion_real
_atom_type_scat_dispersion_imag
_atom_type_scat_source
C C 0.0033 0.0016 'International Tables Vol C Tables 4.2.6.8 and 6.1.1.4'
H H 0.0000 0.0000 'International Tables Vol C Tables 4.2.6.8 and 6.1.1.4'
N N 0.0061 0.0033 'International Tables Vol C Tables 4.2.6.8 and 6.1.1.4'
O O 0.0106 0.0060 'International Tables Vol C Tables 4.2.6.8 and 6.1.1.4'

loop_
_geom_angle_atom_site_label_1
_geom_angle_atom_site_label_2
_geom_angle_atom_site_label_3
_geom_angle
_geom_angle_site_symmetry_1
_geom_angle_site_symmetry_3
N7 C8 C9 110.9(4) . .
N7 C8 H8A 109.5 . .
C9 C8 H8A 109.5 . .
N7 C8 H8B 109.5 . .
C9 C8 H8B 109.5 . .
H8A C8 H8B 108.0 . .
N10 C9 C8 110.0(3) . .
N10 C9 H9A 109.7 . .
C8 C9 H9A 109.7 . .
N10 C9 H9B 109.7 . .
C8 C9 H9B 109.7 . .
H9A C9 H9B 108.2 . .
N10 C11 C12 110.0(3) . .
N10 C11 H11A 109.7 . .
C12 C11 H11A 109.7 . .
N10 C11 H11B 109.7 . .
C12 C11 H11B 109.7 . .
H11A C11 H11B 108.2 . .
N7 C12 C11 110.7(3) . .
N7 C12 H12A 109.5 . .
C11 C12 H12A 109.5 . .
N7 C12 H12B 109.5 . .
C11 C12 H12B 109.5 . .
H12A C12 H12B 108.1 . .
C13 N10 C11 120.2(3) . .
C13 N10 C9 125.9(3) . .
C11 N10 C9 113.2(3) . .
N1 C2 C3 123.0(4) . .
N1 C2 H2 118.5 . .
C3 C2 H2 118.5 . .
C2 C3 C4 116.6(4) . .
C2 C3 H3 121.7 . .
C4 C3 H3 121.7 . .
N5 C4 C3 123.0(4) . .
N5 C4 H4 118.5 . .
C3 C4 H4 118.5 . .
N5 C6 N1 126.0(4) . .
N5 C6 N7 117.1(4) . .
N1 C6 N7 116.9(4) . .
O20 C13 N10 121.9(4) . .
O20 C13 C14 119.5(4) . .
N10 C13 C14 118.5(3) . .
N18 C14 C15 107.7(4) . .
N18 C14 C13 121.2(4) . .
C15 C14 C13 130.6(4) . .
C14 C15 C16 107.6(4) . .
C14 C15 H15 126.2 . .
C16 C15 H15 126.2 . .
C17 C16 C15 107.1(4) . .
C17 C16 H16 126.5 . .
C15 C16 H16 126.5 . .
C16 C17 N18 109.0(4) . .
C16 C17 H17 125.5 . .
N18 C17 H17 125.5 . .
N18 C19 H19A 109.5 . .
N18 C19 H19B 109.5 . .
H19A C19 H19B 109.5 . .
N18 C19 H19C 109.5 . .
H19A C19 H19C 109.5 . .
H19B C19 H19C 109.5 . .
C2 N1 C6 115.7(4) . .
C4 N5 C6 115.7(4) . .
C6 N7 C12 122.0(3) . .
C6 N7 C8 120.6(4) . .
C12 N7 C8 111.8(3) . .
C17 N18 C14 108.6(4) . .
C17 N18 C19 124.1(4) . .
C14 N18 C19 127.0(4) . .

loop_
_geom_bond_atom_site_label_1
_geom_bond_atom_site_label_2
_geom_bond_distance
_geom_bond_site_symmetry_2
C8 N7 1.469(5) .
C8 C9 1.507(6) .
C8 H8A 0.9900 .
C8 H8B 0.9900 .
C9 N10 1.474(5) .
C9 H9A 0.9900 .
C9 H9B 0.9900 .
C11 N10 1.464(5) .
C11 C12 1.505(6) .
C11 H11A 0.9900 .
C11 H11B 0.9900 .
C12 N7 1.462(5) .
C12 H12A 0.9900 .
C12 H12B 0.9900 .
N10 C13 1.347(5) .
C2 N1 1.334(5) .
C2 C3 1.371(6) .
C2 H2 0.9500 .
C3 C4 1.383(6) .
C3 H3 0.9500 .
C4 N5 1.329(6) .
C4 H4 0.9500 .
C6 N5 1.346(5) .
C6 N1 1.350(5) .
C6 N7 1.374(5) .
C13 O20 1.240(5) .
C13 C14 1.480(6) .
C14 N18 1.368(5) .
C14 C15 1.375(5) .
C15 C16 1.404(6) .
C15 H15 0.9500 .
C16 C17 1.359(6) .
C16 H16 0.9500 .
C17 N18 1.362(5) .
C17 H17 0.9500 .
C19 N18 1.464(6) .
C19 H19A 0.9800 .
C19 H19B 0.9800 .
C19 H19C 0.9800 .
